data_7160517
loop_
_publ_author_name
'Ashok, Etikala'
'Lakshmi, Pandhiti R.'
'Sravanthi, Revoju'
'Ramachary, Dhevalapally B.'

_publ_section_title
;
 Constructing chiral bicyclo[3.2.1]octanes <i>via</i> low-loading
 organocatalysis.
;
_journal_issue 23
_journal_name_full 'Organic &amp; biomolecular chemistry'
_journal_page_first 5616
_journal_page_last 5628
_journal_paper_doi 10.1039/d5ob00203f
_journal_volume 23
_journal_year 2025
_chemical_absolute_configuration syn
_chemical_formula_moiety 'C21 H22 Br N O6'
_chemical_formula_sum 'C21 H22 Br N O6'
_chemical_formula_weight 464.30
_space_group_crystal_system orthorhombic
_space_group_IT_number 19
_space_group_name_Hall 'P 2ac 2ab'
_space_group_name_H-M_alt 'P 21 21 21'
_atom_sites_solution_hydrogens geom
_atom_sites_solution_primary dual
_audit_creation_date 2023-09-08
_audit_creation_method
;
Olex2 1.3-ac4
(compiled 2018.12.18 svn.r3554 for Rigaku Oxford Diffraction, GUI svn.r1)
;
_audit_update_record
;
2024-06-04 deposited with the CCDC.	2025-04-24 downloaded from the CCDC.
;
_cell_angle_alpha 90
_cell_angle_beta 90
_cell_angle_gamma 90
_cell_formula_units_Z 4
_cell_length_a 7.0203(7)
_cell_length_b 10.9547(10)
_cell_length_c 28.092(3)
_cell_measurement_reflns_used 5366
_cell_measurement_temperature 234
_cell_measurement_theta_max 26.4770
_cell_measurement_theta_min 2.3390
_cell_volume 2160.4(4)
_computing_cell_refinement 'CrysAlisPro 1.171.40.35a (Rigaku OD, 2018)'
_computing_data_collection 'CrysAlisPro 1.171.40.35a (Rigaku OD, 2018)'
_computing_data_reduction 'CrysAlisPro 1.171.40.35a (Rigaku OD, 2018)'
_computing_molecular_graphics 'Olex2 (Dolomanov et al., 2009)'
_computing_publication_material 'Olex2 (Dolomanov et al., 2009)'
_computing_structure_refinement 'ShelXL (Sheldrick, 2015)'
_computing_structure_solution 'ShelXT (Sheldrick, 2015)'
_diffrn_ambient_environment N~2~
_diffrn_ambient_temperature 234
_diffrn_detector 'CCD plate'
_diffrn_detector_area_resol_mean 10.0000
_diffrn_detector_type HyPix3000
_diffrn_measured_fraction_theta_full 0.996
_diffrn_measured_fraction_theta_max 0.949
_diffrn_measurement_details
;
List of Runs (angles in degrees, time in seconds):

  # Type    Start    End  Width  t~exp~   \w     \q     \k     \f   Frames
#--------------------------------------------------------------------------
  1  \w    -54.00  74.00   0.50   17.75    --   16.22 -15.00 -90.00  256
  2  \w    -87.00 -36.00   0.50   17.75    --  -15.60 158.00-144.00  102
  3  \w     32.00  75.00   0.50   17.75    --   16.22-134.00  74.00   86
  4  \w    -25.00  15.00   0.50   17.75    --   16.22 -10.00 111.00   80
  5  \w      6.00  35.00   0.50   17.75    --  -15.60  77.00 150.00   58
  6  \w    -45.00 -20.00   0.50   17.75    --  -15.60  77.00 150.00   50
  7  \w    -79.00   9.00   0.50   17.75    --  -15.60 -61.00 120.00  176
;
_diffrn_measurement_device 'four-circle diffractometer'
_diffrn_measurement_device_type 'XtaLAB Synergy, Single source at offset/far, HyPix3000'
_diffrn_measurement_method '\w scans'
_diffrn_orient_matrix_type 'CrysAlisPro convention (1999,Acta A55,543-557)'
_diffrn_orient_matrix_UB_11 0.0185391000
_diffrn_orient_matrix_UB_12 -0.0601146000
_diffrn_orient_matrix_UB_13 0.0080410000
_diffrn_orient_matrix_UB_21 0.0066311000
_diffrn_orient_matrix_UB_22 -0.0201807000
_diffrn_orient_matrix_UB_23 -0.0239741000
_diffrn_orient_matrix_UB_31 0.0990083000
_diffrn_orient_matrix_UB_32 0.0129109000
_diffrn_orient_matrix_UB_33 0.0000947000
_diffrn_radiation_monochromator mirror
_diffrn_radiation_probe x-ray
_diffrn_radiation_type MoK\a
_diffrn_radiation_wavelength 0.71073
_diffrn_reflns_av_R_equivalents 0.0578
_diffrn_reflns_av_unetI/netI 0.0927
_diffrn_reflns_Laue_measured_fraction_full 0.996
_diffrn_reflns_Laue_measured_fraction_max 0.949
_diffrn_reflns_limit_h_max 8
_diffrn_reflns_limit_h_min -6
_diffrn_reflns_limit_k_max 13
_diffrn_reflns_limit_k_min -13
_diffrn_reflns_limit_l_max 34
_diffrn_reflns_limit_l_min -28
_diffrn_reflns_number 11339
_diffrn_reflns_point_group_measured_fraction_full 0.995
_diffrn_reflns_point_group_measured_fraction_max 0.932
_diffrn_reflns_theta_full 25.242
_diffrn_reflns_theta_max 27.211
_diffrn_reflns_theta_min 2.358
_diffrn_source 'micro-focus sealed X-ray tube'
_diffrn_source_type 'PhotonJet (Mo) X-ray Source'
_exptl_absorpt_coefficient_mu 1.938
_exptl_absorpt_correction_T_max 1.00000
_exptl_absorpt_correction_T_min 0.64522
_exptl_absorpt_correction_type multi-scan
_exptl_absorpt_process_details
;
CrysAlisPro 1.171.40.35a (Rigaku Oxford Diffraction, 2018)
Empirical absorption correction using spherical harmonics,
 implemented in SCALE3 ABSPACK scaling algorithm.
;
_exptl_crystal_colour 'metallic orangish orange'
_exptl_crystal_colour_lustre metallic
_exptl_crystal_colour_modifier orangish
_exptl_crystal_colour_primary orange
_exptl_crystal_density_diffrn 1.428
_exptl_crystal_description block
_exptl_crystal_F_000 952
_exptl_crystal_size_max 0.179
_exptl_crystal_size_mid 0.169
_exptl_crystal_size_min 0.158
_refine_diff_density_max 0.578
_refine_diff_density_min -0.522
_refine_diff_density_rms 0.061
_refine_ls_abs_structure_details
;
 Flack x determined using 698 quotients [(I+)-(I-)]/[(I+)+(I-)]
 (Parsons, Flack and Wagner, Acta Cryst. B69 (2013) 249-259).
;
_refine_ls_abs_structure_Flack -0.019(9)
_refine_ls_extinction_method none
_refine_ls_goodness_of_fit_ref 1.031
_refine_ls_hydrogen_treatment constr
_refine_ls_matrix_type full
_refine_ls_number_parameters 266
_refine_ls_number_reflns 4479
_refine_ls_number_restraints 0
_refine_ls_restrained_S_all 1.031
_refine_ls_R_factor_all 0.1066
_refine_ls_R_factor_gt 0.0605
_refine_ls_shift/su_max 0.000
_refine_ls_shift/su_mean 0.000
_refine_ls_structure_factor_coef Fsqd
_refine_ls_weighting_details 'w=1/[\s^2^(Fo^2^)+(0.0394P)^2^] where P=(Fo^2^+2Fc^2^)/3'
_refine_ls_weighting_scheme calc
_refine_ls_wR_factor_gt 0.0980
_refine_ls_wR_factor_ref 0.1085
_reflns_Friedel_coverage 0.708
_reflns_Friedel_fraction_full 0.993
_reflns_Friedel_fraction_max 0.910
_reflns_number_gt 2591
_reflns_number_total 4479
_reflns_threshold_expression 'I > 2\s(I)'
_cod_data_source_file d5ob00203f4.cif
_cod_data_source_block dbr64
_cod_depositor_comments 'Adding full bibliography for 7160515--7160517.cif.'
_cod_database_code 7160517
_shelx_shelxl_version_number 2018/3
_chemical_oxdiff_formula 'C H N O Br'
_shelx_space_group_comment
;
The symmetry employed for this shelxl refinement is uniquely defined
by the following loop, which should always be used as a source of
symmetry information in preference to the above space-group names.
They are only intended as comments.
;
_shelx_estimated_absorpt_t_max 0.749
_shelx_estimated_absorpt_t_min 0.723
_reflns_odcompleteness_completeness 99.61
_reflns_odcompleteness_iscentric 1
_reflns_odcompleteness_theta 26.32
_olex2_refinement_description
;
1. Fixed Uiso
 At 1.2 times of:
  All C(H) groups, All C(H,H) groups
 At 1.5 times of:
  All C(H,H,H) groups
2.a Ternary CH refined with riding coordinates:
 C18(H18)
2.b Secondary CH2 refined with riding coordinates:
 C7(H7A,H7B), C9(H9A,H9B)
2.c Aromatic/amide H refined with riding coordinates:
 C12(H12), C4(H4), C13(H13), C15(H15), C14(H14)
2.d Idealised Me refined as rotating group:
 C21(H21A,H21B,H21C), C17(H17A,H17B,H17C), C20(H20A,H20B,H20C), C19(H19A,H19B,
 H19C)
;
_olex2_submission_special_instructions 'No special instructions were received'
_oxdiff_exptl_absorpt_empirical_details
;
Empirical correction (ABSPACK) includes:
- Absorption correction using spherical harmonics
- Frame scaling
;
_oxdiff_exptl_absorpt_empirical_full_max 1.877
_oxdiff_exptl_absorpt_empirical_full_min 0.593

loop_
_space_group_symop_operation_xyz
'x, y, z'
'-x+1/2, -y, z+1/2'
'-x, y+1/2, -z+1/2'
'x+1/2, -y+1/2, -z'

loop_
_atom_site_label
_atom_site_type_symbol
_atom_site_fract_x
_atom_site_fract_y
_atom_site_fract_z
_atom_site_U_iso_or_equiv
_atom_site_adp_type
_atom_site_occupancy
_atom_site_site_symmetry_order
_atom_site_calc_flag
_atom_site_refinement_flags_posn
_atom_site_refinement_flags_adp
_atom_site_refinement_flags_occupancy
_atom_site_disorder_assembly
_atom_site_disorder_group
Br1 Br 0.39090(9) 0.50599(7) 0.50978(2) 0.0700(3) Uani 1 1 d . . . . .
O1 O 0.7447(6) 0.7705(4) 0.72286(14) 0.0500(11) Uani 1 1 d . . . . .
O4 O 0.5370(6) 0.8999(4) 0.54217(15) 0.0618(12) Uani 1 1 d . . . . .
O3 O 0.9512(6) 0.7565(4) 0.63159(15) 0.0596(12) Uani 1 1 d . . . . .
N1 N 0.5924(9) 0.5630(5) 0.69050(19) 0.0561(15) Uani 1 1 d . . . . .
O5 O 0.7414(8) 0.5352(4) 0.67185(19) 0.0845(16) Uani 1 1 d . . . . .
O2 O 0.9152(7) 0.9416(5) 0.71265(19) 0.0827(15) Uani 1 1 d . . . . .
C8 C 0.7810(8) 0.7550(5) 0.6343(2) 0.0383(14) Uani 1 1 d . . . . .
O6 O 0.5150(7) 0.5009(5) 0.71968(18) 0.0978(16) Uani 1 1 d . . . . .
C5 C 0.6571(8) 0.7818(5) 0.6776(2) 0.0371(14) Uani 1 1 d . . . . .
C12 C 0.6607(12) 0.3336(6) 0.5400(3) 0.068(2) Uani 1 1 d . . . . .
H12 H 0.569586 0.278032 0.528503 0.081 Uiso 1 1 calc R . . . .
C2 C 0.5647(8) 0.8670(5) 0.5829(2) 0.0448(16) Uani 1 1 d . . . . .
C7 C 0.4707(7) 0.6696(5) 0.61958(18) 0.0379(14) Uani 1 1 d . . . . .
H7A H 0.348160 0.704833 0.610092 0.045 Uiso 1 1 calc R . . . .
H7B H 0.471361 0.583009 0.610835 0.045 Uiso 1 1 calc R . . . .
C11 C 0.6285(9) 0.4565(5) 0.5372(2) 0.0503(17) Uani 1 1 d . . . . .
C10 C 0.7544(9) 0.5429(5) 0.5526(2) 0.0429(16) Uani 1 1 d . . . . .
C6 C 0.5001(8) 0.6840(5) 0.6740(2) 0.0404(15) Uani 1 1 d . . . . .
C3 C 0.5244(9) 0.9454(5) 0.6249(2) 0.0454(16) Uani 1 1 d . . . . .
C1 C 0.6366(7) 0.7375(4) 0.59424(18) 0.0343(13) Uani 1 1 d . . . . .
C4 C 0.5693(8) 0.9041(5) 0.6685(2) 0.0449(16) Uani 1 1 d . . . . .
H4 H 0.544118 0.954806 0.694698 0.054 Uiso 1 1 calc R . . . .
C18 C 0.4291(12) 1.0660(5) 0.6147(2) 0.066(2) Uani 1 1 d . . . . .
H18 H 0.481517 1.096152 0.584142 0.080 Uiso 1 1 calc R . . . .
C13 C 0.8251(14) 0.2932(7) 0.5594(3) 0.078(3) Uani 1 1 d . . . . .
H13 H 0.847601 0.208886 0.562199 0.094 Uiso 1 1 calc R . . . .
C15 C 0.9258(8) 0.5002(6) 0.5713(2) 0.0575(16) Uani 1 1 d . . . . .
H15 H 1.018820 0.556133 0.581388 0.069 Uiso 1 1 calc R . . . .
C9 C 0.7204(9) 0.6781(5) 0.5491(2) 0.0425(16) Uani 1 1 d . . . . .
H9A H 0.633462 0.693420 0.522460 0.051 Uiso 1 1 calc R . . . .
H9B H 0.841607 0.718158 0.541645 0.051 Uiso 1 1 calc R . . . .
C21 C 0.3234(8) 0.7051(6) 0.7030(2) 0.0590(18) Uani 1 1 d . . . . .
H21A H 0.234115 0.639028 0.697558 0.088 Uiso 1 1 calc GR . . . .
H21B H 0.265497 0.781871 0.693668 0.088 Uiso 1 1 calc GR . . . .
H21C H 0.356634 0.708131 0.736492 0.088 Uiso 1 1 calc GR . . . .
C16 C 0.8750(11) 0.8555(7) 0.7358(2) 0.062(2) Uani 1 1 d . . . . .
C14 C 0.9605(11) 0.3759(7) 0.5751(3) 0.076(2) Uani 1 1 d . . . . .
H14 H 1.075543 0.347901 0.588243 0.091 Uiso 1 1 calc R . . . .
C17 C 0.9552(10) 0.8234(8) 0.7840(2) 0.090(3) Uani 1 1 d . . . . .
H17A H 0.877194 0.860192 0.808626 0.135 Uiso 1 1 calc GR . . . .
H17B H 1.084451 0.854032 0.786468 0.135 Uiso 1 1 calc GR . . . .
H17C H 0.955468 0.735447 0.787879 0.135 Uiso 1 1 calc GR . . . .
C20 C 0.4748(13) 1.1619(6) 0.6523(3) 0.107(3) Uani 1 1 d . . . . .
H20A H 0.410971 1.141109 0.681842 0.160 Uiso 1 1 calc GR . . . .
H20B H 0.431263 1.241247 0.641483 0.160 Uiso 1 1 calc GR . . . .
H20C H 0.611340 1.164521 0.657578 0.160 Uiso 1 1 calc GR . . . .
C19 C 0.2190(13) 1.0491(7) 0.6076(3) 0.117(3) Uani 1 1 d . . . . .
H19A H 0.197115 0.990288 0.582432 0.175 Uiso 1 1 calc GR . . . .
H19B H 0.161656 1.126609 0.599015 0.175 Uiso 1 1 calc GR . . . .
H19C H 0.162213 1.019634 0.636952 0.175 Uiso 1 1 calc GR . . . .

loop_
_atom_site_aniso_label
_atom_site_aniso_U_11
_atom_site_aniso_U_22
_atom_site_aniso_U_33
_atom_site_aniso_U_23
_atom_site_aniso_U_13
_atom_site_aniso_U_12
Br1 0.0686(5) 0.0699(5) 0.0716(5) -0.0158(4) -0.0164(4) 0.0070(5)
O1 0.047(3) 0.067(3) 0.036(3) -0.002(2) -0.011(2) -0.001(2)
O4 0.084(3) 0.056(3) 0.045(3) 0.014(2) -0.003(3) 0.023(3)
O3 0.034(2) 0.086(3) 0.060(3) -0.006(3) -0.002(2) 0.000(3)
N1 0.069(4) 0.057(3) 0.042(4) 0.013(3) 0.002(3) 0.002(4)
O5 0.089(4) 0.080(4) 0.084(4) 0.026(3) 0.019(3) 0.039(3)
O2 0.078(4) 0.092(4) 0.077(4) -0.007(3) -0.008(3) -0.029(3)
C8 0.038(4) 0.038(3) 0.039(4) 0.002(3) -0.001(3) 0.000(3)
O6 0.120(4) 0.086(3) 0.087(4) 0.050(3) 0.019(3) 0.001(4)
C5 0.038(4) 0.048(4) 0.025(3) -0.004(3) -0.005(3) 0.008(3)
C12 0.083(6) 0.048(4) 0.072(5) -0.005(4) -0.006(5) 0.012(4)
C2 0.040(4) 0.048(4) 0.047(4) 0.010(3) -0.002(3) 0.005(3)
C7 0.036(3) 0.045(3) 0.032(4) 0.001(3) -0.009(3) 0.003(3)
C11 0.049(4) 0.046(4) 0.056(4) 0.002(3) 0.003(4) 0.007(4)
C10 0.048(4) 0.045(4) 0.036(4) -0.001(3) 0.008(3) 0.005(3)
C6 0.039(4) 0.045(4) 0.037(4) 0.008(3) -0.003(3) 0.009(3)
C3 0.050(4) 0.038(3) 0.049(4) -0.001(3) 0.001(3) 0.005(3)
C1 0.037(3) 0.035(3) 0.030(3) 0.002(2) -0.001(3) 0.003(3)
C4 0.050(4) 0.046(4) 0.038(4) -0.011(3) 0.003(3) 0.004(3)
C18 0.099(7) 0.044(4) 0.056(5) 0.004(3) 0.011(5) 0.022(4)
C13 0.122(8) 0.047(4) 0.066(6) -0.001(4) -0.001(5) 0.027(5)
C15 0.052(4) 0.058(4) 0.062(4) -0.008(4) 0.006(3) 0.009(5)
C9 0.051(4) 0.041(4) 0.035(4) 0.001(3) -0.001(3) 0.000(3)
C21 0.046(4) 0.082(5) 0.049(4) 0.002(4) 0.012(3) 0.008(4)
C16 0.054(5) 0.089(6) 0.043(5) -0.009(4) 0.002(4) -0.007(5)
C14 0.078(6) 0.075(6) 0.075(6) -0.006(4) -0.002(4) 0.043(5)
C17 0.069(5) 0.150(7) 0.051(5) -0.007(5) -0.018(4) -0.016(5)
C20 0.165(9) 0.052(4) 0.103(7) -0.016(5) 0.008(7) 0.028(5)
C19 0.101(7) 0.101(7) 0.148(9) 0.009(6) -0.021(6) 0.053(6)

loop_
_atom_type_symbol
_atom_type_description
_atom_type_scat_dispersion_real
_atom_type_scat_dispersion_imag
_atom_type_scat_source
C C 0.0033 0.0016 'International Tables Vol C Tables 4.2.6.8 and 6.1.1.4'
H H 0.0000 0.0000 'International Tables Vol C Tables 4.2.6.8 and 6.1.1.4'
Br Br -0.2901 2.4595 'International Tables Vol C Tables 4.2.6.8 and 6.1.1.4'
N N 0.0061 0.0033 'International Tables Vol C Tables 4.2.6.8 and 6.1.1.4'
O O 0.0106 0.0060 'International Tables Vol C Tables 4.2.6.8 and 6.1.1.4'

loop_
_geom_angle_atom_site_label_1
_geom_angle_atom_site_label_2
_geom_angle_atom_site_label_3
_geom_angle
_geom_angle_site_symmetry_1
_geom_angle_site_symmetry_3
_geom_angle_publ_flag
C16 O1 C5 118.3(5) . . ?
O5 N1 C6 116.6(5) . . ?
O6 N1 O5 123.2(6) . . ?
O6 N1 C6 120.2(6) . . ?
O3 C8 C5 128.1(6) . . ?
O3 C8 C1 128.1(5) . . ?
C5 C8 C1 103.5(4) . . ?
O1 C5 C8 116.8(4) . . ?
O1 C5 C6 108.0(4) . . ?
O1 C5 C4 114.3(5) . . ?
C8 C5 C6 102.8(4) . . ?
C4 C5 C8 105.7(5) . . ?
C4 C5 C6 108.4(4) . . ?
C11 C12 H12 120.4 . . ?
C13 C12 H12 120.4 . . ?
C13 C12 C11 119.2(8) . . ?
O4 C2 C3 123.0(5) . . ?
O4 C2 C1 121.4(6) . . ?
C3 C2 C1 115.5(5) . . ?
H7A C7 H7B 108.5 . . ?
C6 C7 H7A 110.2 . . ?
C6 C7 H7B 110.2 . . ?
C6 C7 C1 107.7(4) . . ?
C1 C7 H7A 110.2 . . ?
C1 C7 H7B 110.2 . . ?
C12 C11 Br1 116.4(6) . . ?
C10 C11 Br1 119.7(4) . . ?
C10 C11 C12 123.9(6) . . ?
C11 C10 C15 116.4(5) . . ?
C11 C10 C9 124.0(5) . . ?
C15 C10 C9 119.5(6) . . ?
N1 C6 C7 105.3(4) . . ?
C5 C6 N1 106.0(4) . . ?
C5 C6 C7 103.4(4) . . ?
C21 C6 N1 108.4(5) . . ?
C21 C6 C5 116.6(5) . . ?
C21 C6 C7 116.2(5) . . ?
C2 C3 C18 116.1(6) . . ?
C4 C3 C2 118.9(5) . . ?
C4 C3 C18 124.9(6) . . ?
C8 C1 C2 104.7(4) . . ?
C8 C1 C7 102.7(4) . . ?
C8 C1 C9 113.9(5) . . ?
C2 C1 C7 106.9(4) . . ?
C2 C1 C9 110.1(4) . . ?
C9 C1 C7 117.4(4) . . ?
C5 C4 H4 118.1 . . ?
C3 C4 C5 123.7(5) . . ?
C3 C4 H4 118.1 . . ?
C3 C18 H18 107.0 . . ?
C3 C18 C20 112.3(6) . . ?
C20 C18 H18 107.0 . . ?
C19 C18 C3 110.7(6) . . ?
C19 C18 H18 107.0 . . ?
C19 C18 C20 112.5(7) . . ?
C12 C13 H13 120.0 . . ?
C12 C13 C14 120.0(7) . . ?
C14 C13 H13 120.0 . . ?
C10 C15 H15 119.6 . . ?
C14 C15 C10 120.7(7) . . ?
C14 C15 H15 119.6 . . ?
C10 C9 C1 115.0(5) . . ?
C10 C9 H9A 108.5 . . ?
C10 C9 H9B 108.5 . . ?
C1 C9 H9A 108.5 . . ?
C1 C9 H9B 108.5 . . ?
H9A C9 H9B 107.5 . . ?
C6 C21 H21A 109.5 . . ?
C6 C21 H21B 109.5 . . ?
C6 C21 H21C 109.5 . . ?
H21A C21 H21B 109.5 . . ?
H21A C21 H21C 109.5 . . ?
H21B C21 H21C 109.5 . . ?
O1 C16 C17 109.5(7) . . ?
O2 C16 O1 124.2(7) . . ?
O2 C16 C17 126.3(8) . . ?
C13 C14 C15 119.8(7) . . ?
C13 C14 H14 120.1 . . ?
C15 C14 H14 120.1 . . ?
C16 C17 H17A 109.5 . . ?
C16 C17 H17B 109.5 . . ?
C16 C17 H17C 109.5 . . ?
H17A C17 H17B 109.5 . . ?
H17A C17 H17C 109.5 . . ?
H17B C17 H17C 109.5 . . ?
C18 C20 H20A 109.5 . . ?
C18 C20 H20B 109.5 . . ?
C18 C20 H20C 109.5 . . ?
H20A C20 H20B 109.5 . . ?
H20A C20 H20C 109.5 . . ?
H20B C20 H20C 109.5 . . ?
C18 C19 H19A 109.5 . . ?
C18 C19 H19B 109.5 . . ?
C18 C19 H19C 109.5 . . ?
H19A C19 H19B 109.5 . . ?
H19A C19 H19C 109.5 . . ?
H19B C19 H19C 109.5 . . ?

loop_
_geom_bond_atom_site_label_1
_geom_bond_atom_site_label_2
_geom_bond_distance
_geom_bond_site_symmetry_2
_geom_bond_publ_flag
Br1 C11 1.916(6) . ?
O1 C5 1.417(6) . ?
O1 C16 1.355(7) . ?
O4 C2 1.215(6) . ?
O3 C8 1.197(6) . ?
N1 O5 1.209(6) . ?
N1 O6 1.196(6) . ?
N1 C6 1.547(7) . ?
O2 C16 1.180(7) . ?
C8 C5 1.525(7) . ?
C8 C1 1.527(7) . ?
C5 C6 1.540(7) . ?
C5 C4 1.497(7) . ?
C12 H12 0.9400 . ?
C12 C11 1.367(7) . ?
C12 C13 1.351(9) . ?
C2 C3 1.486(8) . ?
C2 C1 1.539(7) . ?
C7 H7A 0.9800 . ?
C7 H7B 0.9800 . ?
C7 C6 1.550(7) . ?
C7 C1 1.554(7) . ?
C11 C10 1.365(7) . ?
C10 C15 1.394(8) . ?
C10 C9 1.503(7) . ?
C6 C21 1.502(7) . ?
C3 C4 1.343(8) . ?
C3 C18 1.508(8) . ?
C1 C9 1.542(7) . ?
C4 H4 0.9400 . ?
C18 H18 0.9900 . ?
C18 C20 1.525(9) . ?
C18 C19 1.500(10) . ?
C13 H13 0.9400 . ?
C13 C14 1.385(9) . ?
C15 H15 0.9400 . ?
C15 C14 1.387(9) . ?
C9 H9A 0.9800 . ?
C9 H9B 0.9800 . ?
C21 H21A 0.9700 . ?
C21 H21B 0.9700 . ?
C21 H21C 0.9700 . ?
C16 C17 1.507(9) . ?
C14 H14 0.9400 . ?
C17 H17A 0.9700 . ?
C17 H17B 0.9700 . ?
C17 H17C 0.9700 . ?
C20 H20A 0.9700 . ?
C20 H20B 0.9700 . ?
C20 H20C 0.9700 . ?
C19 H19A 0.9700 . ?
C19 H19B 0.9700 . ?
C19 H19C 0.9700 . ?
